data_7111616
loop_
_publ_author_name
'Tatic, Tanja'
'Meindl, Kathrin'
'Henn, Julian'
'Pandey, Sushil Kumar'
'Stalke, Dietmar'

_publ_section_title
;
 The first asymmetric organolithium tetramers with simple ether donor
 bases
;
_journal_issue 25
_journal_name_full 'Chemical Communications'
_journal_page_first 4562
_journal_page_last 4564
_journal_paper_doi 10.1039/c002504f
_journal_volume 46
_journal_year 2010
_chemical_formula_sum 'C24 H64 Li4 O2 Si4'
_chemical_formula_weight 524.87
_chemical_name_systematic
;
?
;
_space_group_IT_number 4
_symmetry_cell_setting monoclinic
_symmetry_space_group_name_Hall 'P 2yb'
_symmetry_space_group_name_H-M 'P 1 21 1'
_atom_sites_solution_hydrogens geom
_atom_sites_solution_primary direct
_atom_sites_solution_secondary difmap
_audit_creation_method SHELXL-97
_cell_angle_alpha 90.00
_cell_angle_beta 105.018(9)
_cell_angle_gamma 90.00
_cell_formula_units_Z 4
_cell_length_a 10.882(7)
_cell_length_b 19.081(13)
_cell_length_c 18.544(12)
_cell_measurement_reflns_used 9063
_cell_measurement_temperature 100(2)
_cell_measurement_theta_max 29.6
_cell_measurement_theta_min 2.2
_cell_volume 3719(4)
_computing_cell_refinement 'Bruker AXS SAINT (v 7.46a, Bruker 2007)'
_computing_data_collection 'APEX2 (v2.2-0, Bruker 2007)'
_computing_data_reduction 'Bruker AXS SAINT (v 7.46a, Bruker 2007)'
_computing_molecular_graphics 'Bruker AXS SHELXTL (v 6.3.1, Bruker 2004)'
_computing_publication_material 'SHELXL-97 (Sheldrick, 1997)'
_computing_structure_refinement 'SHELXL-97 (Sheldrick, 1997)'
_computing_structure_solution 'SHELXS-97 (Sheldrick, 1990)'
_diffrn_ambient_temperature 100(2)
_diffrn_detector_area_resol_mean 8.3333
_diffrn_measured_fraction_theta_full 0.973
_diffrn_measured_fraction_theta_max 0.973
_diffrn_measurement_device_type 'Bruker three circle diffractometer'
_diffrn_measurement_method 'phi and omega scan'
_diffrn_radiation_monochromator mirror
_diffrn_radiation_source 'INCOATEC microsource'
_diffrn_radiation_type MoK\a
_diffrn_radiation_wavelength 0.71073
_diffrn_reflns_av_R_equivalents 0.0386
_diffrn_reflns_av_sigmaI/netI 0.0279
_diffrn_reflns_limit_h_max 16
_diffrn_reflns_limit_h_min -16
_diffrn_reflns_limit_k_max 28
_diffrn_reflns_limit_k_min -28
_diffrn_reflns_limit_l_max 27
_diffrn_reflns_limit_l_min -27
_diffrn_reflns_number 145981
_diffrn_reflns_theta_full 31.95
_diffrn_reflns_theta_max 31.95
_diffrn_reflns_theta_min 1.14
_diffrn_standards_decay_% 0
_diffrn_standards_interval_count 0
_diffrn_standards_interval_time 0
_diffrn_standards_number 0
_exptl_absorpt_coefficient_mu 0.175
_exptl_absorpt_correction_T_max 0.9742
_exptl_absorpt_correction_T_min 0.9412
_exptl_absorpt_correction_type multi-scan
_exptl_crystal_colour colourless
_exptl_crystal_density_diffrn 0.938
_exptl_crystal_density_method 'not measured'
_exptl_crystal_description block
_exptl_crystal_F_000 1168
_exptl_crystal_size_max 0.35
_exptl_crystal_size_mid 0.20
_exptl_crystal_size_min 0.15
_refine_diff_density_max 0.449
_refine_diff_density_min -0.216
_refine_diff_density_rms 0.039
_refine_ls_abs_structure_details 'Flack H D (1983), Acta Cryst. A39, 876-881'
_refine_ls_abs_structure_Flack 0.04(4)
_refine_ls_extinction_method none
_refine_ls_goodness_of_fit_ref 1.054
_refine_ls_hydrogen_treatment mixed
_refine_ls_matrix_type full
_refine_ls_number_parameters 767
_refine_ls_number_reflns 24602
_refine_ls_number_restraints 10
_refine_ls_restrained_S_all 1.056
_refine_ls_R_factor_all 0.0433
_refine_ls_R_factor_gt 0.0335
_refine_ls_shift/su_max 0.001
_refine_ls_shift/su_mean 0.000
_refine_ls_structure_factor_coef Fsqd
_refine_ls_weighting_details 'calc w=1/[\s^2^(Fo^2^)+(0.0405P)^2^+0.3059P] where P=(Fo^2^+2Fc^2^)/3'
_refine_ls_weighting_scheme calc
_refine_ls_wR_factor_gt 0.0775
_refine_ls_wR_factor_ref 0.0824
_reflns_number_gt 21555
_reflns_number_total 24602
_reflns_threshold_expression >2sigma(I)
_cod_data_source_file C002504Fsup1.cif
_cod_data_source_block dee
_cod_original_sg_symbol_H-M 'P 21'
_cod_database_code 7111616

loop_
_symmetry_equiv_pos_as_xyz
'x, y, z'
'-x, y+1/2, -z'

loop_
_atom_site_label
_atom_site_type_symbol
_atom_site_fract_x
_atom_site_fract_y
_atom_site_fract_z
_atom_site_U_iso_or_equiv
_atom_site_adp_type
_atom_site_occupancy
_atom_site_symmetry_multiplicity
_atom_site_calc_flag
_atom_site_refinement_flags
_atom_site_disorder_assembly
_atom_site_disorder_group
Li1 Li 0.60519(19) 0.07549(11) 0.54576(12) 0.0263(4) Uani 1 1 d . . .
Li2 Li 0.77729(19) 0.03252(10) 0.47549(11) 0.0245(4) Uani 1 1 d . A .
Li3 Li 0.72210(19) 0.16064(10) 0.47915(12) 0.0260(4) Uani 1 1 d . A .
Li4 Li 0.56402(19) 0.08386(10) 0.40263(12) 0.0255(4) Uani 1 1 d . A .
Li5 Li 0.4031(2) 0.83065(11) -0.03631(12) 0.0284(4) Uani 1 1 d . . .
Li6 Li 0.22038(19) 0.78820(10) 0.02612(12) 0.0260(4) Uani 1 1 d . B .
Li7 Li 0.27551(19) 0.91666(10) 0.02370(11) 0.0256(4) Uani 1 1 d . B .
Li8 Li 0.42890(19) 0.84123(11) 0.10525(12) 0.0277(4) Uani 1 1 d . B .
Si1 Si 0.86258(3) 0.175229(17) 0.642997(18) 0.02540(7) Uani 1 1 d . . .
Si2 Si 0.43417(3) -0.046307(16) 0.396928(18) 0.02264(6) Uani 1 1 d . . .
Si3 Si 0.43635(3) 0.239971(16) 0.40604(2) 0.02585(7) Uani 1 1 d . . .
Si4 Si 0.90113(3) 0.145032(16) 0.364374(18) 0.02400(7) Uani 1 1 d . A .
Si5 Si 0.15275(3) 0.929088(18) -0.143222(19) 0.02847(7) Uani 1 1 d . . .
Si6 Si 0.56324(3) 0.710200(17) 0.116970(19) 0.02482(7) Uani 1 1 d . . .
Si7 Si 0.55932(3) 0.998317(16) 0.099213(19) 0.02523(7) Uani 1 1 d . . .
Si8 Si 0.08913(3) 0.904523(16) 0.132361(18) 0.02234(6) Uani 1 1 d . . .
C4 C 0.65623(16) -0.03003(9) 0.68471(9) 0.0489(4) Uani 1 1 d D A .
H4A H 0.6690 -0.0418 0.6357 0.073 Uiso 1 1 calc R . .
H4B H 0.6595 -0.0729 0.7142 0.073 Uiso 1 1 calc R . .
H4C H 0.7233 0.0021 0.7107 0.073 Uiso 1 1 calc R . .
C3 C 0.52879(18) 0.00438(9) 0.67467(10) 0.0498(4) Uani 1 1 d D . .
H3A H 0.5161 0.0171 0.7223 0.060 Uiso 0.786(4) 1 d PR A 1
H3B H 0.4622 -0.0272 0.6505 0.060 Uiso 0.786(4) 1 d PR A 1
H3C H 0.5288 0.0286 0.7200 0.060 Uiso 0.214(4) 1 d PR A 2
H3D H 0.4656 -0.0318 0.6680 0.060 Uiso 0.214(4) 1 d PR A 2
O1 O 0.52657(19) 0.06503(10) 0.63012(12) 0.0285(4) Uani 0.786(4) 1 d PD A 1
C2 C 0.43927(16) 0.11591(9) 0.64438(9) 0.0330(4) Uani 0.786(4) 1 d PD A 1
H2A H 0.4484 0.1598 0.6178 0.040 Uiso 0.786(4) 1 calc PR A 1
H2B H 0.4615 0.1264 0.6985 0.040 Uiso 0.786(4) 1 calc PR A 1
C1 C 0.30333(19) 0.09233(15) 0.62037(13) 0.0537(6) Uani 0.786(4) 1 d PD A 1
H1A H 0.2829 0.0776 0.5680 0.080 Uiso 0.786(4) 1 calc PR A 1
H1B H 0.2475 0.1311 0.6260 0.080 Uiso 0.786(4) 1 calc PR A 1
H1C H 0.2908 0.0528 0.6515 0.080 Uiso 0.786(4) 1 calc PR A 1
O1' O 0.4873(7) 0.0555(4) 0.6103(4) 0.0312(15) Uani 0.214(4) 1 d PD A 2
C2' C 0.3609(6) 0.0863(4) 0.5959(4) 0.046(2) Uani 0.214(4) 1 d PD A 2
H2C H 0.3049 0.0536 0.6141 0.055 Uiso 0.214(4) 1 calc PR A 2
H2D H 0.3260 0.0911 0.5413 0.055 Uiso 0.214(4) 1 calc PR A 2
C1' C 0.3555(8) 0.1570(5) 0.6315(5) 0.058(3) Uani 0.214(4) 1 d PD A 2
H1D H 0.3826 0.1522 0.6860 0.087 Uiso 0.214(4) 1 calc PR A 2
H1E H 0.2682 0.1749 0.6166 0.087 Uiso 0.214(4) 1 calc PR A 2
H1F H 0.4122 0.1896 0.6151 0.087 Uiso 0.214(4) 1 calc PR A 2
C13 C 0.58035(11) -0.01657(6) 0.46423(7) 0.0247(2) Uani 1 1 d . A .
C14 C 0.43579(14) -0.13936(7) 0.36387(9) 0.0379(3) Uani 1 1 d . A .
H14A H 0.5077 -0.1460 0.3419 0.057 Uiso 1 1 calc R . .
H14B H 0.3561 -0.1493 0.3263 0.057 Uiso 1 1 calc R . .
H14C H 0.4444 -0.1713 0.4063 0.057 Uiso 1 1 calc R . .
C15 C 0.40345(17) 0.00948(8) 0.30996(8) 0.0465(4) Uani 1 1 d . A .
H15A H 0.3770 0.0565 0.3210 0.070 Uiso 1 1 calc R . .
H15B H 0.3360 -0.0119 0.2706 0.070 Uiso 1 1 calc R . .
H15C H 0.4815 0.0128 0.2931 0.070 Uiso 1 1 calc R . .
C16 C 0.29235(14) -0.03610(10) 0.43537(11) 0.0505(4) Uani 1 1 d . A .
H16A H 0.3030 -0.0654 0.4800 0.076 Uiso 1 1 calc R . .
H16B H 0.2156 -0.0506 0.3977 0.076 Uiso 1 1 calc R . .
H16C H 0.2841 0.0131 0.4486 0.076 Uiso 1 1 calc R . .
C21 C 0.75073(10) 0.10799(6) 0.37652(6) 0.0230(2) Uani 1 1 d . . .
C24 C 0.89816(13) 0.24370(7) 0.36564(8) 0.0336(3) Uani 1 1 d . . .
H24A H 0.8296 0.2607 0.3240 0.050 Uiso 1 1 calc R A .
H24B H 0.9798 0.2619 0.3607 0.050 Uiso 1 1 calc R . .
H24C H 0.8835 0.2599 0.4129 0.050 Uiso 1 1 calc R . .
C23 C 1.04265(12) 0.11891(7) 0.44197(8) 0.0355(3) Uani 1 1 d . . .
H23A H 1.0365 0.1409 0.4887 0.053 Uiso 1 1 calc R A .
H23B H 1.1209 0.1344 0.4300 0.053 Uiso 1 1 calc R . .
H23C H 1.0442 0.0678 0.4476 0.053 Uiso 1 1 calc R . .
C22 C 0.93991(15) 0.11845(9) 0.27496(8) 0.0430(3) Uani 1 1 d . . .
H22A H 0.9458 0.0673 0.2730 0.065 Uiso 1 1 calc R A .
H22B H 1.0214 0.1392 0.2731 0.065 Uiso 1 1 calc R . .
H22C H 0.8727 0.1350 0.2323 0.065 Uiso 1 1 calc R . .
C5 C 0.81882(11) 0.09954(6) 0.57987(6) 0.0236(2) Uani 1 1 d . A .
C7 C 0.74567(13) 0.19111(7) 0.69991(7) 0.0334(3) Uani 1 1 d . A .
H7A H 0.6628 0.2035 0.6667 0.050 Uiso 1 1 calc R . .
H7B H 0.7760 0.2296 0.7350 0.050 Uiso 1 1 calc R . .
H7C H 0.7371 0.1485 0.7278 0.050 Uiso 1 1 calc R . .
C8 C 0.86400(16) 0.25695(7) 0.58552(8) 0.0402(3) Uani 1 1 d . A .
H8A H 0.9263 0.2514 0.5561 0.060 Uiso 1 1 calc R . .
H8B H 0.8872 0.2974 0.6188 0.060 Uiso 1 1 calc R . .
H8C H 0.7793 0.2644 0.5519 0.060 Uiso 1 1 calc R . .
C33 C 0.18835(11) 0.85470(6) -0.07791(7) 0.0250(2) Uani 1 1 d . B .
C35 C 0.15868(16) 1.01324(7) -0.08813(9) 0.0420(3) Uani 1 1 d . B .
H35A H 0.0954 1.0112 -0.0590 0.063 Uiso 1 1 calc R . .
H35B H 0.1400 1.0531 -0.1226 0.063 Uiso 1 1 calc R . .
H35C H 0.2437 1.0189 -0.0543 0.063 Uiso 1 1 calc R . .
C36 C 0.27160(14) 0.93747(8) -0.20049(8) 0.0382(3) Uani 1 1 d . B .
H36A H 0.3571 0.9429 -0.1672 0.057 Uiso 1 1 calc R . .
H36B H 0.2508 0.9786 -0.2331 0.057 Uiso 1 1 calc R . .
H36C H 0.2688 0.8953 -0.2310 0.057 Uiso 1 1 calc R . .
C34 C -0.00889(15) 0.92701(11) -0.21135(10) 0.0558(5) Uani 1 1 d . B .
H34A H -0.0176 0.8841 -0.2412 0.084 Uiso 1 1 calc R . .
H34B H -0.0186 0.9679 -0.2444 0.084 Uiso 1 1 calc R . .
H34C H -0.0747 0.9280 -0.1840 0.084 Uiso 1 1 calc R . .
C17 C 0.51245(11) 0.16910(6) 0.46940(7) 0.0262(2) Uani 1 1 d . A 1
C18 C 0.31103(13) 0.29051(7) 0.43761(9) 0.0389(3) Uani 1 1 d . A 1
H18A H 0.2460 0.2581 0.4456 0.058 Uiso 1 1 calc R A 1
H18B H 0.2715 0.3248 0.3993 0.058 Uiso 1 1 calc R A 1
H18C H 0.3504 0.3149 0.4844 0.058 Uiso 1 1 calc R A 1
C20 C 0.56010(14) 0.30455(7) 0.39355(10) 0.0410(3) Uani 1 1 d . A 1
H20A H 0.5994 0.3271 0.4415 0.061 Uiso 1 1 calc R A 1
H20B H 0.5198 0.3402 0.3571 0.061 Uiso 1 1 calc R A 1
H20C H 0.6255 0.2799 0.3756 0.061 Uiso 1 1 calc R A 1
C19 C 0.35189(14) 0.20605(8) 0.31066(8) 0.0390(3) Uani 1 1 d . A 1
H19A H 0.4129 0.1818 0.2888 0.059 Uiso 1 1 calc R A 1
H19B H 0.3141 0.2454 0.2785 0.059 Uiso 1 1 calc R A 1
H19C H 0.2848 0.1734 0.3151 0.059 Uiso 1 1 calc R A 1
C41 C 0.48490(12) 0.92552(6) 0.03839(7) 0.0278(2) Uani 1 1 d . B 1
C42 C 0.68468(13) 1.04765(7) 0.06592(9) 0.0376(3) Uani 1 1 d . B 1
H42A H 0.7508 1.0150 0.0600 0.056 Uiso 1 1 calc R B 1
H42B H 0.7228 1.0836 0.1027 0.056 Uiso 1 1 calc R B 1
H42C H 0.6455 1.0700 0.0179 0.056 Uiso 1 1 calc R B 1
C44 C 0.43700(14) 1.06435(7) 0.11020(9) 0.0370(3) Uani 1 1 d . B 1
H44A H 0.4007 1.0875 0.0622 0.055 Uiso 1 1 calc R B 1
H44B H 0.4773 1.0994 0.1474 0.055 Uiso 1 1 calc R B 1
H44C H 0.3693 1.0405 0.1267 0.055 Uiso 1 1 calc R B 1
C43 C 0.64263(15) 0.96380(8) 0.19422(8) 0.0430(3) Uani 1 1 d . B 1
H43A H 0.5813 0.9392 0.2156 0.065 Uiso 1 1 calc R B 1
H43B H 0.6801 1.0029 0.2268 0.065 Uiso 1 1 calc R B 1
H43C H 0.7100 0.9313 0.1898 0.065 Uiso 1 1 calc R B 1
C37 C 0.42058(11) 0.74006(6) 0.04684(7) 0.0264(2) Uani 1 1 d . B 1
C39 C 0.57861(17) 0.75910(8) 0.20768(8) 0.0465(4) Uani 1 1 d . B 1
H39A H 0.5958 0.8087 0.2006 0.070 Uiso 1 1 calc R B 1
H39B H 0.6488 0.7392 0.2465 0.070 Uiso 1 1 calc R B 1
H39C H 0.4992 0.7548 0.2229 0.070 Uiso 1 1 calc R B 1
C38 C 0.56318(15) 0.61457(7) 0.14173(8) 0.0401(3) Uani 1 1 d . B 1
H38A H 0.4900 0.6045 0.1617 0.060 Uiso 1 1 calc R B 1
H38B H 0.6420 0.6032 0.1794 0.060 Uiso 1 1 calc R B 1
H38C H 0.5575 0.5862 0.0969 0.060 Uiso 1 1 calc R B 1
C40 C 0.71111(14) 0.72675(11) 0.08668(10) 0.0537(4) Uani 1 1 d . B 1
H40A H 0.7049 0.7034 0.0388 0.081 Uiso 1 1 calc R B 1
H40B H 0.7846 0.7083 0.1243 0.081 Uiso 1 1 calc R B 1
H40C H 0.7216 0.7773 0.0810 0.081 Uiso 1 1 calc R B 1
O4 O 0.09581(8) 0.71240(4) 0.01492(5) 0.02742(17) Uani 1 1 d . B 1
C31 C 0.06350(13) 0.67456(7) 0.07466(8) 0.0339(3) Uani 1 1 d . B 1
H31A H -0.0256 0.6582 0.0575 0.041 Uiso 1 1 calc R B 1
H31B H 0.0692 0.7067 0.1173 0.041 Uiso 1 1 calc R B 1
C30 C 0.05000(12) 0.68045(7) -0.05734(7) 0.0309(2) Uani 1 1 d . B 1
H30A H 0.0535 0.6288 -0.0517 0.037 Uiso 1 1 calc R B 1
H30B H 0.1064 0.6938 -0.0893 0.037 Uiso 1 1 calc R B 1
C29 C -0.08436(14) 0.70217(9) -0.09507(10) 0.0473(4) Uani 1 1 d . B 1
H29A H -0.1413 0.6867 -0.0650 0.071 Uiso 1 1 calc R B 1
H29B H -0.1107 0.6807 -0.1447 0.071 Uiso 1 1 calc R B 1
H29C H -0.0885 0.7533 -0.1001 0.071 Uiso 1 1 calc R B 1
C32 C 0.14896(15) 0.61241(8) 0.10075(9) 0.0449(3) Uani 1 1 d . B 1
H32A H 0.1440 0.5804 0.0588 0.067 Uiso 1 1 calc R B 1
H32B H 0.1215 0.5879 0.1404 0.067 Uiso 1 1 calc R B 1
H32C H 0.2369 0.6285 0.1201 0.067 Uiso 1 1 calc R B 1
C45 C 0.23926(11) 0.86364(6) 0.12483(7) 0.0237(2) Uani 1 1 d . B 1
C48 C 0.09559(12) 1.00277(7) 0.12622(8) 0.0313(3) Uani 1 1 d . B 1
H48A H 0.1648 1.0206 0.1670 0.047 Uiso 1 1 calc R B 1
H48B H 0.0146 1.0227 0.1303 0.047 Uiso 1 1 calc R B 1
H48C H 0.1107 1.0162 0.0782 0.047 Uiso 1 1 calc R B 1
C47 C -0.04966(12) 0.87626(8) 0.05468(9) 0.0391(3) Uani 1 1 d . B 1
H47A H -0.0403 0.8951 0.0072 0.059 Uiso 1 1 calc R B 1
H47B H -0.1286 0.8939 0.0641 0.059 Uiso 1 1 calc R B 1
H47C H -0.0526 0.8250 0.0522 0.059 Uiso 1 1 calc R B 1
C46 C 0.04419(14) 0.88515(8) 0.22177(8) 0.0407(3) Uani 1 1 d . B 1
H46A H 0.0302 0.8347 0.2254 0.061 Uiso 1 1 calc R B 1
H46B H -0.0340 0.9105 0.2221 0.061 Uiso 1 1 calc R B 1
H46C H 0.1130 0.9002 0.2644 0.061 Uiso 1 1 calc R B 1
C6 C 1.02346(14) 0.16940(10) 0.71149(9) 0.0481(4) Uani 1 1 d . A 1
H6A H 1.0267 0.1278 0.7430 0.072 Uiso 1 1 calc R A 1
H6B H 1.0382 0.2114 0.7429 0.072 Uiso 1 1 calc R A 1
H6C H 1.0893 0.1659 0.6843 0.072 Uiso 1 1 calc R A 1
C28 C 0.37128(17) 0.73223(9) -0.17771(9) 0.0513(4) Uani 1 1 d . B 1
H28A H 0.3674 0.7088 -0.1313 0.077 Uiso 1 1 calc R B 1
H28B H 0.3630 0.6973 -0.2174 0.077 Uiso 1 1 calc R B 1
H28C H 0.3017 0.7663 -0.1920 0.077 Uiso 1 1 calc R B 1
C27 C 0.49512(19) 0.76911(10) -0.16616(9) 0.0543(4) Uani 1 1 d . B 1
H27A H 0.5618 0.7353 -0.1610 0.065 Uiso 0.740(4) 1 d PR C 1
H27B H 0.4938 0.7975 -0.2092 0.065 Uiso 0.740(4) 1 d PR C 1
H27C H 0.5084 0.7850 -0.2127 0.065 Uiso 0.260(4) 1 d PR C 2
H27D H 0.5646 0.7398 -0.1413 0.065 Uiso 0.260(4) 1 d PR C 2
O3 O 0.52315(18) 0.81434(11) -0.09971(11) 0.0284(4) Uani 0.740(4) 1 d PD B 1
C26 C 0.64747(17) 0.84616(12) -0.08276(11) 0.0377(5) Uani 0.740(4) 1 d PD B 1
H26A H 0.7075 0.8137 -0.0977 0.045 Uiso 0.740(4) 1 calc PR C 1
H26B H 0.6776 0.8534 -0.0282 0.045 Uiso 0.740(4) 1 calc PR C 1
C25 C 0.6488(3) 0.91641(19) -0.12225(16) 0.0688(10) Uani 0.740(4) 1 d PD B 1
H25A H 0.6168 0.9099 -0.1763 0.103 Uiso 0.740(4) 1 calc PR C 1
H25B H 0.7360 0.9345 -0.1108 0.103 Uiso 0.740(4) 1 calc PR C 1
H25C H 0.5944 0.9499 -0.1049 0.103 Uiso 0.740(4) 1 calc PR C 1
O3' O 0.4816(7) 0.8236(3) -0.1235(4) 0.0378(13) Uani 0.260(4) 1 d PD B 2
C26' C 0.5606(6) 0.8769(4) -0.1403(4) 0.0483(17) Uani 0.260(4) 1 d PD B 2
H26C H 0.5495 0.9195 -0.1122 0.058 Uiso 0.260(4) 1 calc PR C 2
H26D H 0.5298 0.8881 -0.1941 0.058 Uiso 0.260(4) 1 calc PR C 2
C25' C 0.6945(6) 0.8618(5) -0.1243(4) 0.065(3) Uani 0.260(4) 1 d PD B 2
H25D H 0.7222 0.8386 -0.0756 0.097 Uiso 0.260(4) 1 calc PR C 2
H25E H 0.7419 0.9056 -0.1234 0.097 Uiso 0.260(4) 1 calc PR C 2
H25F H 0.7106 0.8309 -0.1630 0.097 Uiso 0.260(4) 1 calc PR C 2
C9 C 1.07582(15) -0.06154(9) 0.58428(9) 0.0455(3) Uani 1 1 d . . .
H9A H 1.1327 -0.0707 0.5521 0.068 Uiso 1 1 calc R . .
H9B H 1.1035 -0.0891 0.6302 0.068 Uiso 1 1 calc R . .
H9C H 1.0784 -0.0116 0.5968 0.068 Uiso 1 1 calc R . .
C10 C 0.94233(12) -0.08185(7) 0.54400(8) 0.0323(3) Uani 1 1 d . A .
H10A H 0.9395 -0.1327 0.5332 0.039 Uiso 1 1 calc R . .
H10B H 0.8853 -0.0726 0.5767 0.039 Uiso 1 1 calc R . .
O2 O 0.89691(8) -0.04371(4) 0.47497(5) 0.02673(16) Uani 1 1 d . . .
C11 C 0.92455(13) -0.07598(7) 0.41086(8) 0.0329(3) Uani 1 1 d . A .
H11A H 1.0107 -0.0969 0.4258 0.040 Uiso 1 1 calc R . .
H11B H 0.9248 -0.0395 0.3729 0.040 Uiso 1 1 calc R . .
C12 C 0.82935(14) -0.13228(8) 0.37646(9) 0.0423(3) Uani 1 1 d . . .
H12A H 0.8277 -0.1682 0.4140 0.063 Uiso 1 1 calc R A .
H12B H 0.8541 -0.1538 0.3343 0.063 Uiso 1 1 calc R . .
H12C H 0.7446 -0.1113 0.3588 0.063 Uiso 1 1 calc R . .
H13B H 0.6430(18) -0.0468(10) 0.4571(10) 0.050(5) Uiso 1 1 d . . .
H13A H 0.5683(16) -0.0307(9) 0.5148(10) 0.049(5) Uiso 1 1 d . . .
H5B H 0.8895(17) 0.0889(10) 0.5632(9) 0.045(5) Uiso 1 1 d . . .
H5A H 0.8168(16) 0.0644(9) 0.6107(9) 0.036(4) Uiso 1 1 d . . .
H17A H 0.5484(16) 0.1921(9) 0.5180(10) 0.042(5) Uiso 1 1 d . . .
H17B H 0.4420(17) 0.1401(10) 0.4764(9) 0.045(5) Uiso 1 1 d . . .
H41A H 0.4532(18) 0.9433(10) -0.0138(11) 0.052(5) Uiso 1 1 d . . .
H41B H 0.5584(19) 0.8954(11) 0.0382(10) 0.059(6) Uiso 1 1 d . . .
H45A H 0.3081(16) 0.8869(9) 0.1669(9) 0.040(4) Uiso 1 1 d . . .
H37A H 0.4345(18) 0.7219(10) -0.0011(11) 0.057(5) Uiso 1 1 d . . .
H37B H 0.3574(18) 0.7107(11) 0.0541(10) 0.053(5) Uiso 1 1 d . . .
H33B H 0.1099(16) 0.8472(9) -0.0649(9) 0.040(4) Uiso 1 1 d . . .
H33A H 0.1872(17) 0.8175(10) -0.1069(10) 0.048(5) Uiso 1 1 d . . .
H21B H 0.7434(19) 0.0563(10) 0.3594(10) 0.053(5) Uiso 1 1 d . . .
H21A H 0.6805(17) 0.1352(9) 0.3386(9) 0.044(5) Uiso 1 1 d . . .
H45B H 0.238(2) 0.8149(12) 0.1413(11) 0.068(6) Uiso 1 1 d . . .

loop_
_atom_site_aniso_label
_atom_site_aniso_U_11
_atom_site_aniso_U_22
_atom_site_aniso_U_33
_atom_site_aniso_U_23
_atom_site_aniso_U_13
_atom_site_aniso_U_12
Li1 0.0245(9) 0.0279(10) 0.0288(10) 0.0014(8) 0.0112(8) 0.0029(7)
Li2 0.0242(9) 0.0221(9) 0.0270(10) -0.0026(7) 0.0063(8) 0.0016(7)
Li3 0.0258(9) 0.0229(9) 0.0297(10) -0.0007(7) 0.0078(8) -0.0008(7)
Li4 0.0223(9) 0.0248(9) 0.0296(10) 0.0015(7) 0.0071(8) -0.0001(7)
Li5 0.0257(10) 0.0297(10) 0.0325(10) -0.0038(8) 0.0123(8) -0.0026(8)
Li6 0.0230(9) 0.0237(9) 0.0312(10) 0.0002(7) 0.0070(8) -0.0023(7)
Li7 0.0236(9) 0.0227(9) 0.0315(10) -0.0006(8) 0.0089(8) -0.0009(7)
Li8 0.0232(9) 0.0254(10) 0.0331(11) -0.0025(8) 0.0049(8) -0.0001(8)
Si1 0.02650(15) 0.02482(15) 0.02400(15) -0.00524(12) 0.00493(12) -0.00115(12)
Si2 0.01918(14) 0.02166(14) 0.02727(15) -0.00251(12) 0.00638(11) -0.00300(11)
Si3 0.02182(15) 0.02087(15) 0.03529(17) 0.00195(12) 0.00815(13) 0.00391(11)
Si4 0.02059(14) 0.02528(16) 0.02754(16) -0.00052(12) 0.00877(12) -0.00287(11)
Si5 0.02819(16) 0.03117(17) 0.02507(16) 0.00451(13) 0.00515(13) 0.00030(13)
Si6 0.02211(15) 0.02393(15) 0.02874(15) 0.00182(12) 0.00717(12) 0.00422(11)
Si7 0.02119(15) 0.02161(15) 0.03227(17) -0.00066(12) 0.00580(12) -0.00516(11)
Si8 0.01867(14) 0.02312(15) 0.02660(15) 0.00125(11) 0.00833(12) 0.00208(11)
C4 0.0505(9) 0.0525(9) 0.0430(8) 0.0132(7) 0.0106(7) -0.0001(7)
C3 0.0629(11) 0.0456(8) 0.0500(9) 0.0107(7) 0.0311(8) -0.0004(8)
O1 0.0292(9) 0.0281(8) 0.0323(10) -0.0014(6) 0.0155(7) -0.0004(6)
C2 0.0302(8) 0.0408(9) 0.0316(8) -0.0042(7) 0.0145(7) 0.0053(7)
C1 0.0289(10) 0.0812(17) 0.0512(12) -0.0077(12) 0.0109(9) 0.0034(10)
O1' 0.035(4) 0.028(2) 0.036(4) -0.008(2) 0.018(3) -0.017(2)
C2' 0.025(3) 0.067(5) 0.055(4) 0.002(4) 0.028(3) -0.004(3)
C1' 0.035(4) 0.082(7) 0.057(5) -0.023(4) 0.012(3) 0.008(4)
C13 0.0214(5) 0.0212(5) 0.0301(6) -0.0020(4) 0.0043(4) -0.0010(4)
C14 0.0359(7) 0.0273(6) 0.0469(8) -0.0103(5) 0.0043(6) -0.0046(5)
C15 0.0565(10) 0.0399(8) 0.0336(7) 0.0042(6) -0.0052(7) -0.0131(7)
C16 0.0284(7) 0.0589(10) 0.0708(11) -0.0126(8) 0.0250(7) -0.0056(7)
C21 0.0188(5) 0.0257(5) 0.0247(5) 0.0002(4) 0.0059(4) -0.0013(4)
C24 0.0330(6) 0.0272(6) 0.0393(7) 0.0015(5) 0.0071(5) -0.0046(5)
C23 0.0203(5) 0.0380(7) 0.0472(8) 0.0068(6) 0.0072(5) -0.0019(5)
C22 0.0406(8) 0.0530(9) 0.0430(8) -0.0101(7) 0.0245(6) -0.0092(7)
C5 0.0238(5) 0.0222(5) 0.0249(5) -0.0036(4) 0.0065(4) 0.0003(4)
C7 0.0409(7) 0.0307(6) 0.0310(6) -0.0047(5) 0.0135(5) 0.0046(5)
C8 0.0569(9) 0.0285(6) 0.0386(7) -0.0058(5) 0.0185(7) -0.0117(6)
C33 0.0243(5) 0.0244(5) 0.0264(6) 0.0000(4) 0.0068(4) -0.0020(4)
C35 0.0567(9) 0.0304(7) 0.0418(8) 0.0053(6) 0.0180(7) 0.0087(6)
C36 0.0441(8) 0.0422(7) 0.0310(6) 0.0010(5) 0.0148(6) -0.0087(6)
C34 0.0369(8) 0.0772(13) 0.0447(9) 0.0193(9) -0.0047(7) -0.0004(8)
C17 0.0249(5) 0.0228(5) 0.0321(6) 0.0023(4) 0.0097(5) 0.0048(4)
C18 0.0314(7) 0.0291(6) 0.0576(9) -0.0028(6) 0.0140(6) 0.0097(5)
C20 0.0334(7) 0.0309(6) 0.0594(9) 0.0101(6) 0.0133(7) -0.0012(5)
C19 0.0418(8) 0.0389(7) 0.0344(7) 0.0031(6) 0.0065(6) 0.0021(6)
C41 0.0234(5) 0.0243(5) 0.0366(6) -0.0046(5) 0.0095(5) -0.0052(4)
C42 0.0287(6) 0.0306(6) 0.0544(9) 0.0013(6) 0.0121(6) -0.0097(5)
C44 0.0342(7) 0.0303(6) 0.0486(8) -0.0056(6) 0.0146(6) -0.0011(5)
C43 0.0441(8) 0.0415(8) 0.0376(7) 0.0036(6) 0.0000(6) -0.0059(6)
C37 0.0211(5) 0.0228(5) 0.0347(6) 0.0007(4) 0.0060(4) 0.0022(4)
C39 0.0578(10) 0.0379(7) 0.0356(7) -0.0067(6) -0.0029(7) 0.0108(7)
C38 0.0499(8) 0.0280(6) 0.0413(8) 0.0054(5) 0.0099(6) 0.0103(6)
C40 0.0228(7) 0.0738(12) 0.0666(11) 0.0230(9) 0.0153(7) 0.0094(7)
O4 0.0255(4) 0.0241(4) 0.0348(4) -0.0044(3) 0.0115(3) -0.0064(3)
C31 0.0335(6) 0.0308(6) 0.0423(7) -0.0007(5) 0.0188(5) -0.0056(5)
C30 0.0274(6) 0.0265(5) 0.0391(7) -0.0085(5) 0.0091(5) -0.0030(5)
C29 0.0315(7) 0.0490(9) 0.0545(9) -0.0090(7) -0.0015(6) 0.0015(6)
C32 0.0381(7) 0.0452(8) 0.0530(9) 0.0138(7) 0.0145(7) 0.0007(6)
C45 0.0193(5) 0.0252(5) 0.0265(5) -0.0014(4) 0.0060(4) 0.0027(4)
C48 0.0297(6) 0.0260(6) 0.0396(7) 0.0040(5) 0.0111(5) 0.0039(5)
C47 0.0194(6) 0.0459(8) 0.0499(8) -0.0125(6) 0.0052(5) 0.0016(5)
C46 0.0381(7) 0.0475(8) 0.0440(8) 0.0138(6) 0.0243(6) 0.0103(6)
C6 0.0340(7) 0.0615(10) 0.0422(8) -0.0208(7) -0.0021(6) 0.0027(7)
C28 0.0586(10) 0.0509(9) 0.0377(8) -0.0144(7) 0.0007(7) 0.0182(8)
C27 0.0734(12) 0.0554(10) 0.0419(8) -0.0083(7) 0.0292(8) 0.0127(9)
O3 0.0253(8) 0.0374(8) 0.0229(9) -0.0010(6) 0.0071(6) 0.0067(6)
C26 0.0222(8) 0.0587(12) 0.0337(10) -0.0009(8) 0.0100(7) 0.0059(8)
C25 0.0470(14) 0.102(2) 0.0587(15) 0.0272(16) 0.0157(12) -0.0236(15)
O3' 0.048(4) 0.038(3) 0.037(3) -0.003(2) 0.028(3) -0.002(3)
C26' 0.038(3) 0.062(4) 0.049(4) 0.012(3) 0.018(3) -0.003(3)
C25' 0.037(3) 0.103(7) 0.061(5) -0.035(5) 0.024(3) -0.011(4)
C9 0.0354(7) 0.0496(9) 0.0464(8) 0.0049(7) 0.0011(6) -0.0024(6)
C10 0.0288(6) 0.0270(6) 0.0411(7) 0.0066(5) 0.0089(5) -0.0002(5)
O2 0.0246(4) 0.0237(4) 0.0323(4) 0.0014(3) 0.0081(3) 0.0044(3)
C11 0.0321(6) 0.0278(6) 0.0444(7) -0.0034(5) 0.0197(6) 0.0031(5)
C12 0.0343(7) 0.0494(8) 0.0442(8) -0.0142(7) 0.0118(6) -0.0040(6)

loop_
_atom_type_symbol
_atom_type_description
_atom_type_scat_dispersion_real
_atom_type_scat_dispersion_imag
_atom_type_scat_source
C C 0.0033 0.0016 'International Tables Vol C Tables 4.2.6.8 and 6.1.1.4'
H H 0.0000 0.0000 'International Tables Vol C Tables 4.2.6.8 and 6.1.1.4'
Li Li -0.0003 0.0001 'International Tables Vol C Tables 4.2.6.8 and 6.1.1.4'
O O 0.0106 0.0060 'International Tables Vol C Tables 4.2.6.8 and 6.1.1.4'
Si Si 0.0817 0.0704 'International Tables Vol C Tables 4.2.6.8 and 6.1.1.4'

loop_
_geom_angle_atom_site_label_1
_geom_angle_atom_site_label_2
_geom_angle_atom_site_label_3
_geom_angle
O1 Li1 O1' 14.96(17)
O1 Li1 C13 116.36(12)
O1' Li1 C13 105.3(2)
O1 Li1 C5 114.69(12)
O1' Li1 C5 129.3(2)
C13 Li1 C5 105.90(9)
O1 Li1 C17 110.40(11)
O1' Li1 C17 105.3(2)
C13 Li1 C17 103.16(10)
C5 Li1 C17 105.17(9)
O1 Li1 Li3 144.46(12)
O1' Li1 Li3 151.7(2)
C13 Li1 Li3 98.99(10)
C5 Li1 Li3 54.04(7)
C17 Li1 Li3 54.25(8)
O1 Li1 Li4 145.54(13)
O1' Li1 Li4 131.2(2)
C13 Li1 Li4 53.72(8)
C5 Li1 Li4 99.49(9)
C17 Li1 Li4 52.94(7)
Li3 Li1 Li4 56.06(8)
O1 Li1 Li2 148.88(12)
O1' Li1 Li2 150.5(2)
C13 Li1 Li2 54.54(7)
C5 Li1 Li2 53.64(7)
C17 Li1 Li2 100.71(9)
Li3 Li1 Li2 57.50(8)
Li4 Li1 Li2 58.27(8)
O1 Li1 H13A 91.6(5)
O1' Li1 H13A 82.7(5)
C13 Li1 H13A 26.3(5)
C5 Li1 H13A 112.0(5)
C17 Li1 H13A 123.0(5)
Li3 Li1 H13A 123.9(5)
Li4 Li1 H13A 79.1(5)
Li2 Li1 H13A 71.4(5)
O1 Li1 H5A 98.9(4)
O1' Li1 H5A 112.1(5)
C13 Li1 H5A 101.8(4)
C5 Li1 H5A 22.1(4)
C17 Li1 H5A 126.8(4)
Li3 Li1 H5A 76.0(4)
Li4 Li1 H5A 115.1(4)
Li2 Li1 H5A 59.8(4)
H13A Li1 H5A 98.4(6)
O1 Li1 H17A 97.3(4)
O1' Li1 H17A 98.0(5)
C13 Li1 H17A 127.4(4)
C5 Li1 H17A 93.5(4)
C17 Li1 H17A 24.4(4)
Li3 Li1 H17A 55.0(4)
Li4 Li1 H17A 75.4(4)
Li2 Li1 H17A 111.4(4)
H13A Li1 H17A 146.5(6)
H5A Li1 H17A 111.9(6)
O1 Li1 H17B 93.9(4)
O1' Li1 H17B 85.1(5)
C13 Li1 H17B 95.8(5)
C5 Li1 H17B 129.5(5)
C17 Li1 H17B 24.5(5)
Li3 Li1 H17B 78.2(5)
Li4 Li1 H17B 58.7(4)
Li2 Li1 H17B 115.8(4)
H13A Li1 H17B 107.5(7)
H5A Li1 H17B 150.7(6)
H17A Li1 H17B 39.8(6)
O2 Li2 C5 116.03(11)
O2 Li2 C21 114.20(10)
C5 Li2 C21 106.58(10)
O2 Li2 C13 107.63(11)
C5 Li2 C13 106.41(9)
C21 Li2 C13 105.20(9)
O2 Li2 Li3 152.29(11)
C5 Li2 Li3 54.98(7)
C21 Li2 Li3 55.32(8)
C13 Li2 Li3 100.05(9)
O2 Li2 Li4 142.82(11)
C5 Li2 Li4 100.83(9)
C21 Li2 Li4 55.08(7)
C13 Li2 Li4 53.93(8)
Li3 Li2 Li4 56.87(8)
O2 Li2 Li1 141.52(11)
C5 Li2 Li1 54.56(7)
C21 Li2 Li1 103.82(9)
C13 Li2 Li1 54.17(8)
Li3 Li2 Li1 59.19(7)
Li4 Li2 Li1 59.05(9)
O2 Li2 H13B 84.1(5)
C5 Li2 H13B 121.9(5)
C21 Li2 H13B 113.0(5)
C13 Li2 H13B 23.8(5)
Li3 Li2 H13B 123.4(5)
Li4 Li2 H13B 71.8(5)
Li1 Li2 H13B 75.5(5)
O2 Li2 H5B 97.7(5)
C5 Li2 H5B 24.0(5)
C21 Li2 H5B 103.3(5)
C13 Li2 H5B 129.1(5)
Li3 Li2 H5B 64.5(5)
Li4 Li2 H5B 119.1(5)
Li1 Li2 H5B 78.6(5)
H13B Li2 H5B 139.3(7)
O2 Li2 H21B 95.4(5)
C5 Li2 H21B 133.2(5)
C21 Li2 H21B 26.7(5)
C13 Li2 H21B 94.7(5)
Li3 Li2 H21B 80.9(5)
Li4 Li2 H21B 59.4(5)
Li1 Li2 H21B 117.8(5)
H13B Li2 H21B 93.4(7)
H5B Li2 H21B 126.5(7)
C5 Li3 C21 109.78(10)
C5 Li3 C17 110.81(10)
C21 Li3 C17 108.97(10)
C5 Li3 Li4 106.57(10)
C21 Li3 Li4 57.68(8)
C17 Li3 Li4 56.19(8)
C5 Li3 Li2 56.62(8)
C21 Li3 Li2 57.11(7)
C17 Li3 Li2 108.14(9)
Li4 Li3 Li2 62.32(9)
C5 Li3 Li1 56.61(8)
C21 Li3 Li1 108.63(10)
C17 Li3 Li1 57.67(7)
Li4 Li3 Li1 62.20(9)
Li2 Li3 Li1 63.32(9)
C5 Li3 H17A 97.1(4)
C21 Li3 H17A 134.2(5)
C17 Li3 H17A 25.2(4)
Li4 Li3 H17A 79.8(5)
Li2 Li3 H17A 119.2(4)
Li1 Li3 H17A 57.2(4)
C17 Li4 C13 110.31(11)
C17 Li4 C21 110.17(10)
C13 Li4 C21 109.34(9)
C17 Li4 Li3 57.94(8)
C13 Li4 Li3 105.77(11)
C21 Li4 Li3 57.25(8)
C17 Li4 Li2 108.31(10)
C13 Li4 Li2 57.02(7)
C21 Li4 Li2 56.43(8)
Li3 Li4 Li2 60.82(9)
C17 Li4 Li1 57.93(8)
C13 Li4 Li1 56.38(8)
C21 Li4 Li1 107.92(10)
Li3 Li4 Li1 61.74(9)
Li2 Li4 Li1 62.68(8)
C17 Li4 H21A 104.0(5)
C13 Li4 H21A 133.6(5)
C21 Li4 H21A 26.9(5)
Li3 Li4 H21A 67.8(5)
Li2 Li4 H21A 83.3(5)
Li1 Li4 H21A 128.1(5)
O3 Li5 O3' 16.37(18)
O3 Li5 C37 109.01(12)
O3' Li5 C37 120.7(2)
O3 Li5 C33 126.48(13)
O3' Li5 C33 110.3(2)
C37 Li5 C33 105.99(9)
O3 Li5 C41 105.40(12)
O3' Li5 C41 110.8(2)
C37 Li5 C41 103.62(11)
C33 Li5 C41 104.11(10)
O3 Li5 Li8 134.24(13)
O3' Li5 Li8 149.8(2)
C37 Li5 Li8 53.48(8)
C33 Li5 Li8 99.14(9)
C41 Li5 Li8 53.46(7)
O3 Li5 Li7 149.39(13)
O3' Li5 Li7 140.7(2)
C37 Li5 Li7 98.62(10)
C33 Li5 Li7 53.62(8)
C41 Li5 Li7 53.89(8)
Li8 Li5 Li7 55.89(8)
O3 Li5 Li6 151.90(13)
O3' Li5 Li6 147.5(2)
C37 Li5 Li6 54.64(7)
C33 Li5 Li6 53.35(8)
C41 Li5 Li6 101.07(10)
Li8 Li5 Li6 58.60(8)
Li7 Li5 Li6 57.47(8)
O3 Li5 H41A 95.5(5)
O3' Li5 H41A 94.6(5)
C37 Li5 H41A 128.9(5)
C33 Li5 H41A 92.8(5)
C41 Li5 H41A 25.3(5)
Li8 Li5 H41A 77.1(5)
Li7 Li5 H41A 55.9(5)
Li6 Li5 H41A 112.6(5)
O3 Li5 H41B 86.8(5)
O3' Li5 H41B 97.0(5)
C37 Li5 H41B 94.7(5)
C33 Li5 H41B 129.0(5)
C41 Li5 H41B 24.9(5)
Li8 Li5 H41B 57.7(5)
Li7 Li5 H41B 77.8(5)
Li6 Li5 H41B 115.1(5)
H41A Li5 H41B 41.3(7)
O3 Li5 H37A 87.3(5)
O3' Li5 H37A 96.4(5)
C37 Li5 H37A 25.7(5)
C33 Li5 H37A 110.9(5)
C41 Li5 H37A 124.1(5)
Li8 Li5 H37A 78.5(5)
Li7 Li5 H37A 122.5(5)
Li6 Li5 H37A 70.0(5)
H41A Li5 H37A 148.3(7)
H41B Li5 H37A 107.7(7)
O4 Li6 C33 112.04(11)
O4 Li6 C45 117.69(10)
C33 Li6 C45 106.91(10)
O4 Li6 C37 108.80(11)
C33 Li6 C37 107.24(9)
C45 Li6 C37 103.40(9)
O4 Li6 Li7 151.24(12)
C33 Li6 Li7 54.89(8)
C45 Li6 Li7 55.48(8)
C37 Li6 Li7 99.86(9)
O4 Li6 Li8 146.83(12)
C33 Li6 Li8 100.64(10)
C45 Li6 Li8 54.15(7)
C37 Li6 Li8 53.45(8)
Li7 Li6 Li8 56.60(8)
O4 Li6 Li5 138.66(11)
C33 Li6 Li5 55.06(8)
C45 Li6 Li5 103.44(10)
C37 Li6 Li5 54.23(8)
Li7 Li6 Li5 59.44(8)
Li8 Li6 Li5 58.80(9)
O4 Li6 H37B 86.1(6)
C33 Li6 H37B 123.9(5)
C45 Li6 H37B 109.8(5)
C37 Li6 H37B 23.6(5)
Li7 Li6 H37B 122.6(6)
Li8 Li6 H37B 70.5(5)
Li5 Li6 H37B 75.9(5)
O4 Li6 H33B 94.2(5)
C33 Li6 H33B 24.9(5)
C45 Li6 H33B 102.5(5)
C37 Li6 H33B 131.3(5)
Li7 Li6 H33B 63.9(5)
Li8 Li6 H33B 118.6(5)
Li5 Li6 H33B 80.0(5)
H37B Li6 H33B 143.3(7)
O4 Li6 H45B 99.3(6)
C33 Li6 H45B 131.9(6)
C45 Li6 H45B 25.2(6)
C37 Li6 H45B 95.2(6)
Li7 Li6 H45B 80.1(6)
Li8 Li6 H45B 60.1(6)
Li5 Li6 H45B 118.1(6)
H37B Li6 H45B 92.6(8)
H33B Li6 H45B 123.3(7)
C33 Li7 C41 110.03(9)
C33 Li7 C45 109.82(10)
C41 Li7 C45 109.03(10)
C33 Li7 Li8 106.75(11)
C41 Li7 Li8 56.66(8)
C45 Li7 Li8 56.85(8)
C33 Li7 Li6 56.42(8)
C41 Li7 Li6 108.13(10)
C45 Li7 Li6 57.06(7)
Li8 Li7 Li6 62.59(9)
C33 Li7 Li5 56.91(8)
C41 Li7 Li5 56.92(8)
C45 Li7 Li5 107.64(10)
Li8 Li7 Li5 61.93(9)
Li6 Li7 Li5 63.09(9)
C33 Li7 H41A 94.0(5)
C41 Li7 H41A 25.6(5)
C45 Li7 H41A 134.5(5)
Li8 Li7 H41A 79.7(5)
Li6 Li7 H41A 116.5(5)
Li5 Li7 H41A 54.3(5)
C37 Li8 C41 110.11(11)
C37 Li8 C45 109.06(10)
C41 Li8 C45 110.69(10)
C37 Li8 Li7 106.29(11)
C41 Li8 Li7 57.43(9)
C45 Li8 Li7 57.90(8)
C37 Li8 Li6 57.09(8)
C41 Li8 Li6 107.29(11)
C45 Li8 Li6 56.65(8)
Li7 Li8 Li6 60.82(9)
C37 Li8 Li5 56.67(8)
C41 Li8 Li5 57.21(8)
C45 Li8 Li5 108.67(10)
Li7 Li8 Li5 62.18(9)
Li6 Li8 Li5 62.60(8)
C37 Li8 H45A 131.9(5)
C41 Li8 H45A 107.4(5)
C45 Li8 H45A 27.2(4)
Li7 Li8 H45A 70.8(5)
Li6 Li8 H45A 83.8(5)
Li5 Li8 H45A 131.1(5)
C5 Si1 C7 112.51(7)
C5 Si1 C6 115.14(7)
C7 Si1 C6 106.13(9)
C5 Si1 C8 109.07(8)
C7 Si1 C8 106.84(7)
C6 Si1 C8 106.69(9)
C13 Si2 C16 111.30(8)
C13 Si2 C14 115.67(6)
C16 Si2 C14 107.52(8)
C13 Si2 C15 109.65(7)
C16 Si2 C15 106.61(9)
C14 Si2 C15 105.57(8)
C17 Si3 C18 114.83(7)
C17 Si3 C20 109.95(7)
C18 Si3 C20 107.56(8)
C17 Si3 C19 112.09(7)
C18 Si3 C19 104.56(8)
C20 Si3 C19 107.44(8)
C21 Si4 C23 112.35(7)
C21 Si4 C24 111.22(6)
C23 Si4 C24 105.58(6)
C21 Si4 C22 114.30(6)
C23 Si4 C22 106.03(8)
C24 Si4 C22 106.78(7)
C33 Si5 C36 112.26(7)
C33 Si5 C34 115.23(7)
C36 Si5 C34 106.42(9)
C33 Si5 C35 109.07(8)
C36 Si5 C35 107.45(7)
C34 Si5 C35 105.97(9)
C37 Si6 C40 111.78(8)
C37 Si6 C38 114.80(7)
C40 Si6 C38 107.02(8)
C37 Si6 C39 109.87(7)
C40 Si6 C39 107.46(9)
C38 Si6 C39 105.47(8)
C41 Si7 C43 109.81(8)
C41 Si7 C44 111.14(7)
C43 Si7 C44 108.43(8)
C41 Si7 C42 114.62(7)
C43 Si7 C42 105.51(8)
C44 Si7 C42 107.03(8)
C45 Si8 C47 111.85(7)
C45 Si8 C48 111.63(6)
C47 Si8 C48 105.99(7)
C45 Si8 C46 114.84(6)
C47 Si8 C46 106.18(8)
C48 Si8 C46 105.75(7)
C3 C4 H4A 109.5
C3 C4 H4B 109.5
H4A C4 H4B 109.5
C3 C4 H4C 109.5
H4A C4 H4C 109.5
H4B C4 H4C 109.5
O1 C3 C4 107.74(15)
O1 C3 O1' 20.0(2)
C4 C3 O1' 117.1(3)
O1 C3 H3A 110.2
C4 C3 H3A 110.1
O1' C3 H3A 118.5
O1 C3 H3B 110.1
C4 C3 H3B 110.1
O1' C3 H3B 90.1
H3A C3 H3B 108.5
O1 C3 H3C 96.5
C4 C3 H3C 108.1
O1' C3 H3C 108.2
H3A C3 H3C 16.1
H3B C3 H3C 122.8
O1 C3 H3D 127.5
C4 C3 H3D 108.0
O1' C3 H3D 107.7
H3A C3 H3D 91.8
H3B C3 H3D 19.7
H3C C3 H3D 107.3
C3 O1 C2 110.98(17)
C3 O1 Li1 126.68(15)
C2 O1 Li1 121.47(15)
O1 C2 C1 113.14(18)
O1 C2 H2A 109.0
C1 C2 H2A 109.0
O1 C2 H2B 109.0
C1 C2 H2B 109.0
H2A C2 H2B 107.8
C2' O1' C3 118.6(6)
C2' O1' Li1 122.3(5)
C3 O1' Li1 119.1(4)
O1' C2' C1' 115.0(6)
O1' C2' H2C 108.5
C1' C2' H2C 108.5
O1' C2' H2D 108.5
C1' C2' H2D 108.5
H2C C2' H2D 107.5
C2' C1' H1D 109.5
C2' C1' H1E 109.5
H1D C1' H1E 109.5
C2' C1' H1F 109.5
H1D C1' H1F 109.5
H1E C1' H1F 109.5
Si2 C13 Li4 88.69(8)
Si2 C13 Li1 128.23(8)
Li4 C13 Li1 69.90(10)
Si2 C13 Li2 144.07(9)
Li4 C13 Li2 69.05(8)
Li1 C13 Li2 71.29(8)
Si2 C13 H13B 104.5(11)
Li4 C13 H13B 115.3(11)
Li1 C13 H13B 127.3(11)
Li2 C13 H13B 64.1(12)
Si2 C13 H13A 104.4(10)
Li4 C13 H13A 133.9(10)
Li1 C13 H13A 67.4(10)
Li2 C13 H13A 111.4(10)
H13B C13 H13A 104.0(15)
Si2 C14 H14A 109.5
Si2 C14 H14B 109.5
H14A C14 H14B 109.5
Si2 C14 H14C 109.5
H14A C14 H14C 109.5
H14B C14 H14C 109.5
Si2 C15 H15A 109.5
Si2 C15 H15B 109.5
H15A C15 H15B 109.5
Si2 C15 H15C 109.5
H15A C15 H15C 109.5
H15B C15 H15C 109.5
Si2 C16 H16A 109.5
Si2 C16 H16B 109.5
H16A C16 H16B 109.5
Si2 C16 H16C 109.5
H16A C16 H16C 109.5
H16B C16 H16C 109.5
Si4 C21 Li3 104.71(8)
Si4 C21 Li4 168.33(8)
Li3 C21 Li4 65.07(8)
Si4 C21 Li2 113.94(8)
Li3 C21 Li2 67.58(9)
Li4 C21 Li2 68.49(8)
Si4 C21 H21B 109.1(11)
Li3 C21 H21B 132.2(10)
Li4 C21 H21B 82.5(11)
Li2 C21 H21B 68.3(10)
Si4 C21 H21A 104.3(10)
Li3 C21 H21A 96.4(9)
Li4 C21 H21A 72.5(10)
Li2 C21 H21A 141.0(10)
H21B C21 H21A 106.6(14)
Si4 C24 H24A 109.5
Si4 C24 H24B 109.5
H24A C24 H24B 109.5
Si4 C24 H24C 109.5
H24A C24 H24C 109.5
H24B C24 H24C 109.5
Si4 C23 H23A 109.5
Si4 C23 H23B 109.5
H23A C23 H23B 109.5
Si4 C23 H23C 109.5
H23A C23 H23C 109.5
H23B C23 H23C 109.5
Si4 C22 H22A 109.5
Si4 C22 H22B 109.5
H22A C22 H22B 109.5
Si4 C22 H22C 109.5
H22A C22 H22C 109.5
H22B C22 H22C 109.5
Si1 C5 Li3 96.37(9)
Si1 C5 Li2 161.24(9)
Li3 C5 Li2 68.40(9)
Si1 C5 Li1 114.15(7)
Li3 C5 Li1 69.36(8)
Li2 C5 Li1 71.80(8)
Si1 C5 H5B 106.5(11)
Li3 C5 H5B 95.1(11)
Li2 C5 H5B 65.7(11)
Li1 C5 H5B 137.5(11)
Si1 C5 H5A 103.3(10)
Li3 C5 H5A 148.7(11)
Li2 C5 H5A 95.2(10)
Li1 C5 H5A 80.4(11)
H5B C5 H5A 102.2(15)
Si1 C7 H7A 109.5
Si1 C7 H7B 109.5
H7A C7 H7B 109.5
Si1 C7 H7C 109.5
H7A C7 H7C 109.5
H7B C7 H7C 109.5
Si1 C8 H8A 109.5
Si1 C8 H8B 109.5
H8A C8 H8B 109.5
Si1 C8 H8C 109.5
H8A C8 H8C 109.5
H8B C8 H8C 109.5
Si5 C33 Li7 96.81(9)
Si5 C33 Li6 162.63(9)
Li7 C33 Li6 68.69(9)
Si5 C33 Li5 113.29(8)
Li7 C33 Li5 69.46(8)
Li6 C33 Li5 71.59(8)
Si5 C33 H33B 103.4(10)
Li7 C33 H33B 94.5(10)
Li6 C33 H33B 69.6(10)
Li5 C33 H33B 141.1(10)
Si5 C33 H33A 104.6(12)
Li7 C33 H33A 151.1(12)
Li6 C33 H33A 92.4(12)
Li5 C33 H33A 84.1(12)
H33B C33 H33A 99.1(15)
Si5 C35 H35A 109.5
Si5 C35 H35B 109.5
H35A C35 H35B 109.5
Si5 C35 H35C 109.5
H35A C35 H35C 109.5
H35B C35 H35C 109.5
Si5 C36 H36A 109.5
Si5 C36 H36B 109.5
H36A C36 H36B 109.5
Si5 C36 H36C 109.5
H36A C36 H36C 109.5
H36B C36 H36C 109.5
Si5 C34 H34A 109.5
Si5 C34 H34B 109.5
H34A C34 H34B 109.5
Si5 C34 H34C 109.5
H34A C34 H34C 109.5
H34B C34 H34C 109.5
Si3 C17 Li4 108.76(9)
Si3 C17 Li3 112.55(8)
Li4 C17 Li3 65.87(8)
Si3 C17 Li1 177.47(9)
Li4 C17 Li1 69.13(9)
Li3 C17 Li1 68.09(8)
Si3 C17 H17A 105.3(10)
Li4 C17 H17A 137.9(10)
Li3 C17 H17A 78.7(10)
Li1 C17 H17A 77.3(10)
Si3 C17 H17B 105.1(10)
Li4 C17 H17B 88.8(10)
Li3 C17 H17B 139.5(10)
Li1 C17 H17B 73.6(10)
H17A C17 H17B 105.6(14)
Si3 C18 H18A 109.5
Si3 C18 H18B 109.5
Si3 C18 H18C 109.5
Si3 C20 H20A 109.5
Si3 C20 H20B 109.5
Si3 C20 H20C 109.5
Si3 C19 H19A 109.5
Si3 C19 H19B 109.5
Si3 C19 H19C 109.5
Si7 C41 Li8 110.31(10)
Si7 C41 Li7 113.93(8)
Li8 C41 Li7 65.92(8)
Si7 C41 Li5 176.56(9)
Li8 C41 Li5 69.34(10)
Li7 C41 Li5 69.19(8)
Si7 C41 H41A 108.9(11)
Li8 C41 H41A 135.6(11)
Li7 C41 H41A 79.7(11)
Li5 C41 H41A 72.7(11)
Si7 C41 H41B 102.4(11)
Li8 C41 H41B 85.4(11)
Li7 C41 H41B 139.4(12)
Li5 C41 H41B 74.2(11)
H41A C41 H41B 105.8(15)
Si7 C42 H42A 109.5
Si7 C42 H42B 109.5
Si7 C42 H42C 109.5
Si7 C44 H44A 109.5
Si7 C44 H44B 109.5
Si7 C44 H44C 109.5
Si7 C43 H43A 109.5
Si7 C43 H43B 109.5
Si7 C43 H43C 109.5
Si6 C37 Li8 90.24(8)
Si6 C37 Li5 128.14(9)
Li8 C37 Li5 69.85(10)
Si6 C37 Li6 146.16(9)
Li8 C37 Li6 69.46(8)
Li5 C37 Li6 71.13(8)
Si6 C37 H37A 103.1(11)
Li8 C37 H37A 138.0(11)
Li5 C37 H37A 70.7(11)
Li6 C37 H37A 110.1(11)
Si6 C37 H37B 103.5(12)
Li8 C37 H37B 113.3(12)
Li5 C37 H37B 128.4(12)
Li6 C37 H37B 63.8(12)
H37A C37 H37B 102.1(15)
Si6 C39 H39A 109.5
Si6 C39 H39B 109.5
Si6 C39 H39C 109.5
Si6 C38 H38A 109.5
Si6 C38 H38B 109.5
Si6 C38 H38C 109.5
Si6 C40 H40A 109.5
Si6 C40 H40B 109.5
Si6 C40 H40C 109.5
C30 O4 C31 114.17(10)
C30 O4 Li6 118.40(10)
C31 O4 Li6 126.12(10)
O4 C31 C32 112.83(11)
O4 C31 H31A 109.0
C32 C31 H31A 109.0
O4 C31 H31B 109.0
C32 C31 H31B 109.0
H31A C31 H31B 107.8
O4 C30 C29 112.11(11)
O4 C30 H30A 109.2
C29 C30 H30A 109.2
O4 C30 H30B 109.2
C29 C30 H30B 109.2
H30A C30 H30B 107.9
Si8 C45 Li8 165.43(9)
Si8 C45 Li7 102.84(8)
Li8 C45 Li7 65.24(8)
Si8 C45 Li6 115.26(8)
Li8 C45 Li6 69.20(8)
Li7 C45 Li6 67.47(9)
Si8 C45 H45A 104.1(9)
Li8 C45 H45A 71.6(9)
Li7 C45 H45A 100.7(9)
Li6 C45 H45A 140.4(9)
Si8 C45 H45B 107.2(13)
Li8 C45 H45B 87.4(13)
Li7 C45 H45B 134.8(12)
Li6 C45 H45B 69.4(12)
H45A C45 H45B 103.7(15)
Si8 C48 H48A 109.5
Si8 C48 H48B 109.5
Si8 C48 H48C 109.5
Si8 C47 H47A 109.5
Si8 C47 H47B 109.5
Si8 C47 H47C 109.5
Si8 C46 H46A 109.5
Si8 C46 H46B 109.5
Si8 C46 H46C 109.5
Si1 C6 H6A 109.5
Si1 C6 H6B 109.5
Si1 C6 H6C 109.5
O3 C27 C28 112.47(15)
O3 C27 H27A 108.9
C28 C27 H27A 109.4
O3 C27 H27B 108.7
C28 C27 H27B 109.2
H27A C27 H27B 108.1
O3 C27 H27C 121.4
C28 C27 H27C 111.2
H27A C27 H27C 90.9
H27B C27 H27C 18.2
O3 C27 H27D 88.4
C28 C27 H27D 111.5
H27A C27 H27D 22.2
H27B C27 H27D 124.7
H27C C27 H27D 109.4
C26 O3 C27 114.16(17)
C26 O3 Li5 121.79(16)
C27 O3 Li5 124.05(16)
O3 C26 C25 112.92(18)
O3 C26 H26A 109.0
C25 C26 H26A 109.0
O3 C26 H26B 109.0
C25 C26 H26B 109.0
H26A C26 H26B 107.8
C26' O3' Li5 122.3(5)
O3' C26' C25' 116.8(7)
O3' C26' H26C 108.1
C25' C26' H26C 108.1
O3' C26' H26D 108.1
C25' C26' H26D 108.1
H26C C26' H26D 107.3
C26' C25' H25D 109.5
C26' C25' H25E 109.5
H25D C25' H25E 109.5
C26' C25' H25F 109.5
H25D C25' H25F 109.5
H25E C25' H25F 109.5
C10 C9 H9A 109.5
C10 C9 H9B 109.5
H9A C9 H9B 109.5
C10 C9 H9C 109.5
H9A C9 H9C 109.5
H9B C9 H9C 109.5
O2 C10 C9 112.07(11)
O2 C10 H10A 109.2
C9 C10 H10A 109.2
O2 C10 H10B 109.2
C9 C10 H10B 109.2
H10A C10 H10B 107.9
C11 O2 C10 114.84(10)
C11 O2 Li2 127.25(10)
C10 O2 Li2 116.51(10)
O2 C11 C12 112.66(11)
O2 C11 H11A 109.1
C12 C11 H11A 109.1
O2 C11 H11B 109.1
C12 C11 H11B 109.1
H11A C11 H11B 107.8
C11 C12 H12A 109.5
C11 C12 H12B 109.5
H12A C12 H12B 109.5
C11 C12 H12C 109.5
H12A C12 H12C 109.5
H12B C12 H12C 109.5

loop_
_geom_bond_atom_site_label_1
_geom_bond_atom_site_label_2
_geom_bond_distance
Li1 O1 1.978(3)
Li1 O1' 2.005(8)
Li1 C13 2.287(3)
Li1 C5 2.292(3)
Li1 C17 2.340(3)
Li1 Li3 2.569(3)
Li1 Li4 2.580(3)
Li1 Li2 2.672(3)
Li1 H13A 2.116(18)
Li1 H5A 2.315(17)
Li1 H17A 2.330(17)
Li1 H17B 2.268(17)
Li2 O2 1.953(2)
Li2 C5 2.266(3)
Li2 C21 2.291(3)
Li2 C13 2.298(3)
Li2 Li3 2.523(3)
Li2 Li4 2.559(3)
Li2 H13B 2.070(19)
Li2 H5B 2.066(17)
Li2 H21B 2.137(19)
Li3 C5 2.222(3)
Li3 C21 2.244(3)
Li3 C17 2.247(3)
Li3 Li4 2.420(3)
Li3 H17A 2.271(17)
Li4 C17 2.203(3)
Li4 C13 2.214(3)
Li4 C21 2.255(3)
Li4 H21A 2.181(17)
Li5 O3 1.996(3)
Li5 O3' 2.019(6)
Li5 C37 2.291(3)
Li5 C33 2.309(3)
Li5 C41 2.313(3)
Li5 Li8 2.575(3)
Li5 Li7 2.580(3)
Li5 Li6 2.672(3)
Li5 H41A 2.231(19)
Li5 H41B 2.25(2)
Li5 H37A 2.18(2)
Li6 O4 1.956(2)
Li6 C33 2.259(3)
Li6 C45 2.296(3)
Li6 C37 2.303(3)
Li6 Li7 2.527(3)
Li6 Li8 2.569(3)
Li6 H37B 2.068(19)
Li6 H33B 2.124(17)
Li6 H45B 2.16(2)
Li7 C33 2.219(3)
Li7 C41 2.230(3)
Li7 C45 2.254(3)
Li7 Li8 2.416(3)
Li7 H41A 2.275(19)
Li8 C37 2.204(3)
Li8 C41 2.211(3)
Li8 C45 2.227(3)
Li8 H45A 2.139(16)
Si1 C5 1.8422(14)
Si1 C7 1.8761(16)
Si1 C6 1.8810(18)
Si1 C8 1.8911(17)
Si2 C13 1.8387(15)
Si2 C16 1.8702(17)
Si2 C14 1.8798(17)
Si2 C15 1.8884(18)
Si3 C17 1.8414(14)
Si3 C18 1.8831(15)
Si3 C20 1.8834(16)
Si3 C19 1.8839(18)
Si4 C21 1.8493(15)
Si4 C23 1.8820(16)
Si4 C24 1.8832(18)
Si4 C22 1.8834(17)
Si5 C33 1.8407(15)
Si5 C36 1.8808(16)
Si5 C34 1.8814(18)
Si5 C35 1.8952(18)
Si6 C37 1.8383(15)
Si6 C40 1.8635(18)
Si6 C38 1.8817(18)
Si6 C39 1.8927(18)
Si7 C41 1.8395(15)
Si7 C43 1.8793(18)
Si7 C44 1.8818(17)
Si7 C42 1.8880(15)
Si8 C45 1.8480(15)
Si8 C47 1.8760(16)
Si8 C48 1.8805(18)
Si8 C46 1.8828(17)
C4 C3 1.502(3)
C4 H4A 0.9800
C4 H4B 0.9800
C4 H4C 0.9800
C3 O1 1.418(3)
C3 O1' 1.516(8)
C3 H3A 0.9599
C3 H3B 0.9599
C3 H3C 0.9600
C3 H3D 0.9600
O1 C2 1.430(2)
C2 C1 1.499(3)
C2 H2A 0.9900
C2 H2B 0.9900
C1 H1A 0.9800
C1 H1B 0.9800
C1 H1C 0.9800
O1' C2' 1.456(9)
C2' C1' 1.509(10)
C2' H2C 0.9900
C2' H2D 0.9900
C1' H1D 0.9800
C1' H1E 0.9800
C1' H1F 0.9800
C13 H13B 0.927(19)
C13 H13A 1.017(18)
C14 H14A 0.9800
C14 H14B 0.9800
C14 H14C 0.9800
C15 H15A 0.9800
C15 H15B 0.9800
C15 H15C 0.9800
C16 H16A 0.9800
C16 H16B 0.9800
C16 H16C 0.9800
C21 H21B 1.033(19)
C21 H21A 1.035(18)
C24 H24A 0.9800
C24 H24B 0.9800
C24 H24C 0.9800
C23 H23A 0.9800
C23 H23B 0.9800
C23 H23C 0.9800
C22 H22A 0.9800
C22 H22B 0.9800
C22 H22C 0.9800
C5 H5B 0.922(18)
C5 H5A 0.885(17)
C7 H7A 0.9800
C7 H7B 0.9800
C7 H7C 0.9800
C8 H8A 0.9800
C8 H8B 0.9800
C8 H8C 0.9800
C33 H33B 0.956(17)
C33 H33A 0.889(19)
C35 H35A 0.9800
C35 H35B 0.9800
C35 H35C 0.9800
C36 H36A 0.9800
C36 H36B 0.9800
C36 H36C 0.9800
C34 H34A 0.9800
C34 H34B 0.9800
C34 H34C 0.9800
C17 H17A 0.988(18)
C17 H17B 0.981(18)
C18 H18A 0.9800
C18 H18B 0.9800
C18 H18C 0.9800
C20 H20A 0.9800
C20 H20B 0.9800
C20 H20C 0.9800
C19 H19A 0.9800
C19 H19B 0.9800
C19 H19C 0.9800
C41 H41A 0.999(19)
C41 H41B 0.99(2)
C42 H42A 0.9800
C42 H42B 0.9800
C42 H42C 0.9800
C44 H44A 0.9800
C44 H44B 0.9800
C44 H44C 0.9800
C43 H43A 0.9800
C43 H43B 0.9800
C43 H43C 0.9800
C37 H37A 1.001(19)
C37 H37B 0.923(19)
C39 H39A 0.9800
C39 H39B 0.9800
C39 H39C 0.9800
C38 H38A 0.9800
C38 H38B 0.9800
C38 H38C 0.9800
C40 H40A 0.9800
C40 H40B 0.9800
C40 H40C 0.9800
O4 C30 1.4385(17)
O4 C31 1.4401(16)
C31 C32 1.507(2)
C31 H31A 0.9900
C31 H31B 0.9900
C30 C29 1.506(2)
C30 H30A 0.9900
C30 H30B 0.9900
C29 H29A 0.9800
C29 H29B 0.9800
C29 H29C 0.9800
C32 H32A 0.9800
C32 H32B 0.9800
C32 H32C 0.9800
C45 H45A 1.031(17)
C45 H45B 0.98(2)
C48 H48A 0.9800
C48 H48B 0.9800
C48 H48C 0.9800
C47 H47A 0.9800
C47 H47B 0.9800
C47 H47C 0.9800
C46 H46A 0.9800
C46 H46B 0.9800
C46 H46C 0.9800
C6 H6A 0.9800
C6 H6B 0.9800
C6 H6C 0.9800
C28 C27 1.486(3)
C28 H28A 0.9800
C28 H28B 0.9800
C28 H28C 0.9800
C27 O3 1.470(3)
C27 H27A 0.9565
C27 H27B 0.9610
C27 H27C 0.9597
C27 H27D 0.9576
O3 C26 1.441(3)
C26 C25 1.529(4)
C26 H26A 0.9900
C26 H26B 0.9900
C25 H25A 0.9800
C25 H25B 0.9800
C25 H25C 0.9800
O3' C26' 1.417(8)
C26' C25' 1.439(9)
C26' H26C 0.9900
C26' H26D 0.9900
C25' H25D 0.9800
C25' H25E 0.9800
C25' H25F 0.9800
C9 C10 1.502(2)
C9 H9A 0.9800
C9 H9B 0.9800
C9 H9C 0.9800
C10 O2 1.4439(17)
C10 H10A 0.9900
C10 H10B 0.9900
O2 C11 1.4382(16)
C11 C12 1.514(2)
C11 H11A 0.9900
C11 H11B 0.9900
C12 H12A 0.9800
C12 H12B 0.9800
C12 H12C 0.9800
